data_2007540
loop_
_publ_author_name
'Elmali, Ayhan'
'Elerman, Yal\;cin'
'Kend\.i, Engin'

_publ_section_title
;
 <i>N</i>-(2-Bromo-4-methylphenyl)naphthaldimine
;
_journal_issue 8
_journal_name_full 'Acta Crystallographica Section C'
_journal_page_first 1137
_journal_page_last 1139
_journal_paper_doi 10.1107/S0108270198002893
_journal_volume 54
_journal_year 1998
_chemical_formula_moiety 'C18 H14 Br N O'
_chemical_formula_sum 'C18 H14 Br N O'
_chemical_formula_weight 340.21
_chemical_name_systematic
;
 ?
;
_space_group_IT_number 4
_symmetry_cell_setting monoclinic
_symmetry_space_group_name_Hall 'P 2yb'
_symmetry_space_group_name_H-M 'P 1 21 1'
_audit_creation_method SHELXL-97
_cell_angle_alpha 90.00
_cell_angle_beta 96.880(5)
_cell_angle_gamma 90.00
_cell_formula_units_Z 2
_cell_length_a 6.1373(6)
_cell_length_b 8.979(2)
_cell_length_c 13.3554(10)
_cell_measurement_reflns_used 20
_cell_measurement_temperature 293(2)
_cell_measurement_theta_max 8.12
_cell_measurement_theta_min 3.40
_cell_volume 730.67(19)
_computing_cell_refinement 'MolEN (Fair, 1990)'
_computing_data_collection 'CAD-4 EXPRESS (Enraf-Nonius, 1994)'
_computing_data_reduction MolEN
_computing_molecular_graphics 'ORTEPII (Johnson, 1976)'
_computing_publication_material SHELXL97
_computing_structure_refinement 'SHELXL97 (Sheldrick, 1997)'
_computing_structure_solution 'SHELXS86 (Sheldrick, 1990)'
_diffrn_ambient_temperature 293(2)
_diffrn_measured_fraction_theta_full 0.999
_diffrn_measured_fraction_theta_max 0.999
_diffrn_measurement_device_type 'Enraf-Nonius CAD-4'
_diffrn_measurement_method \q/2\q
_diffrn_radiation_monochromator graphite
_diffrn_radiation_source 'fine-focus sealed tube'
_diffrn_radiation_type MoK\a
_diffrn_radiation_wavelength 0.71069
_diffrn_reflns_av_R_equivalents 0.001
_diffrn_reflns_av_sigmaI/netI 0.0413
_diffrn_reflns_limit_h_max 8
_diffrn_reflns_limit_h_min 0
_diffrn_reflns_limit_k_max 12
_diffrn_reflns_limit_k_min -11
_diffrn_reflns_limit_l_max 17
_diffrn_reflns_limit_l_min -18
_diffrn_reflns_number 3681
_diffrn_reflns_theta_full 28.97
_diffrn_reflns_theta_max 28.97
_diffrn_reflns_theta_min 2.74
_diffrn_standards_decay_% 0.09
_diffrn_standards_interval_time 120
_diffrn_standards_number 3
_exptl_absorpt_coefficient_mu 2.810
_exptl_absorpt_correction_T_max 0.675
_exptl_absorpt_correction_T_min 0.535
_exptl_absorpt_correction_type psi-scan
_exptl_absorpt_process_details '(SDP; Frenz, 1985)'
_exptl_crystal_colour yellow
_exptl_crystal_density_diffrn 1.546
_exptl_crystal_density_method 'not measured'
_exptl_crystal_description prism
_exptl_crystal_F_000 344
_exptl_crystal_size_max 0.32
_exptl_crystal_size_mid 0.20
_exptl_crystal_size_min 0.14
_refine_diff_density_max 0.260
_refine_diff_density_min -0.330
_refine_ls_abs_structure_details 'Flack (1983)'
_refine_ls_abs_structure_Flack -0.008(12)
_refine_ls_extinction_method none
_refine_ls_goodness_of_fit_ref 1.254
_refine_ls_hydrogen_treatment 'H atoms: see below'
_refine_ls_matrix_type full
_refine_ls_number_parameters 190
_refine_ls_number_reflns 3680
_refine_ls_number_restraints 1
_refine_ls_restrained_S_all 1.254
_refine_ls_R_factor_all 0.070
_refine_ls_R_factor_gt 0.044
_refine_ls_shift/su_max 0.016
_refine_ls_shift/su_mean 0.000
_refine_ls_structure_factor_coef Fsqd
_refine_ls_weighting_details 'w = 1/[\s^2^(Fo^2^)+(0.0228P)^2^+0.3886P] where P = (Fo^2^+2Fc^2^)/3'
_refine_ls_weighting_scheme calc
_refine_ls_wR_factor_ref 0.094
_reflns_number_gt 2800
_reflns_number_total 3680
_reflns_threshold_expression I>2\s(I)
_cod_data_source_file ka1275.cif
_cod_data_source_block ka1275
_cod_depositor_comments
;
The following automatic conversions were performed:

'_refine_ls_weighting_scheme' value 'calc w =
1/[\s^2^(Fo^2^)+(0.0228P)^2^+0.3886P] where P = (Fo^2^+2Fc^2^)/3' was
changed to 'calc'. New tag '_refine_ls_weighting_details' was
created. The value of the new tag was set to 'w =
1/[\s^2^(Fo^2^)+(0.0228P)^2^+0.3886P] where P = (Fo^2^+2Fc^2^)/3'.

Automatic conversion script
Id: cif_fix_values 3143 2015-03-26 13:38:13Z robertas 

The following automatic conversions were performed:

'_exptl_absorpt_correction_type' value '\y scan' was replaced with
the value 'psi-scan' as specified in the replacement file
'src/cod-tools/trunk/data/replacement-values/replacement_values.lst'.

Automatic conversion script
Id: cif_fix_values 5376 2017-05-30 11:51:03Z andrius 
;
_cod_original_cell_volume 730.69(19)
_cod_original_sg_symbol_Hall 'P 2y1'
_cod_original_sg_symbol_H-M 'P 21'
_cod_database_code 2007540

loop_
_symmetry_equiv_pos_as_xyz
'x, y, z'
'-x, y+1/2, -z'

loop_
_atom_site_label
_atom_site_fract_x
_atom_site_fract_y
_atom_site_fract_z
_atom_site_U_iso_or_equiv
_atom_site_adp_type
_atom_site_calc_flag
_atom_site_refinement_flags
_atom_site_occupancy
_atom_site_disorder_assembly
_atom_site_disorder_group
_atom_site_type_symbol
Br1 .51353(7) .00376(9) .99020(3) .05957(15) Uani d . 1 . . Br
C1 .3902(6) -.1243(4) .8854(3) .0383(9) Uani d . 1 . . C
C2 .2127(7) -.2106(5) .9015(3) .0446(11) Uani d . 1 . . C
H2 .1547 -.2038 .9626 .100 Uiso calc . 1 . . H
C3 .1199(7) -.3068(5) .8284(3) .0459(10) Uani d . 1 . . C
C4 -.0723(8) -.4051(6) .8455(4) .0650(14) Uani d . 1 . . C
H4A -.1129 -.4648 .7865 .100 Uiso calc . 1 . . H
H4B -.1943 -.3441 .8583 .100 Uiso calc . 1 . . H
H4C -.0315 -.4688 .9023 .100 Uiso calc . 1 . . H
C5 .2079(7) -.3123(5) .7363(4) .0485(11) Uani d . 1 . . C
H5 .1463 -.3752 .6852 .100 Uiso calc . 1 . . H
C6 .3862(8) -.2243(6) .7211(4) .0454(12) Uani d . 1 . . C
H6 .4433 -.2298 .6598 .100 Uiso calc . 1 . . H
C7 .4829(6) -.1276(4) .7954(3) .0359(8) Uani d . 1 . . C
N1 .6636(5) -.0359(3) .7844(2) .0365(8) Uani d . 1 . . N
C8 .7752(6) -.0416(4) .7084(3) .0381(10) Uani d . 1 . . C
H8 .7355 -.1103 .6574 .100 Uiso calc . 1 . . H
C9 .9588(6) .0551(4) .7005(3) .0356(9) Uani d . 1 . . C
C10 1.0810(6) .0464(4) .6144(3) .0347(9) Uani d . 1 . . C
C11 1.0248(6) -.0476(4) .5313(3) .0426(10) Uani d . 1 . . C
H11 .8987 -.1055 .5292 .100 Uiso calc . 1 . . H
C12 1.1497(8) -.0564(5) .4536(3) .0480(10) Uani d . 1 . . C
H12 1.1076 -.1196 .3995 .100 Uiso calc . 1 . . H
C13 1.3406(7) .0289(6) .4547(3) .0496(11) Uani d . 1 . . C
H13 1.4269 .0214 .4023 .100 Uiso calc . 1 . . H
C14 1.3981(7) .1221(5) .5323(3) .0458(10) Uani d . 1 . . C
H14 1.5242 .1796 .5323 .100 Uiso calc . 1 . . H
C15 1.2725(6) .1349(4) .6135(3) .0376(9) Uani d . 1 . . C
C16 1.3361(7) .2307(6) .6973(4) .0443(12) Uani d . 1 . . C
H16 1.4625 .2878 .6973 .100 Uiso calc . 1 . . H
C17 1.2200(7) .2414(6) .7762(3) .0422(9) Uani d . 1 . . C
H17 1.2647 .3068 .8286 .100 Uiso calc . 1 . . H
C18 1.0288(7) .1526(4) .7796(3) .0418(9) Uani d . 1 . . C
O1 .9248(5) .1668(4) .8601(2) .0569(8) Uani d . 1 . . O
H1O .7954 .1049 .8540 .100 Uiso d . 1 . . H

loop_
_atom_site_aniso_label
_atom_site_aniso_U_11
_atom_site_aniso_U_22
_atom_site_aniso_U_33
_atom_site_aniso_U_12
_atom_site_aniso_U_13
_atom_site_aniso_U_23
Br1 .0632(3) .0759(3) .0412(2) -.0095(3) .01296(15) -.0115(3)
C1 .039(2) .036(2) .039(2) .0027(18) .0041(17) .0012(16)
C2 .044(2) .051(3) .041(2) .0085(19) .0124(18) .0092(18)
C3 .034(2) .045(2) .060(3) .0053(19) .011(2) .014(2)
C4 .048(3) .066(3) .083(4) -.005(2) .019(3) .014(3)
C5 .042(2) .051(3) .053(3) -.005(2) .008(2) -.003(2)
C6 .041(2) .051(3) .046(3) -.003(2) .012(2) -.002(2)
C7 .035(2) .038(2) .0357(18) .0069(17) .0069(15) .0027(16)
N1 .0354(15) .034(2) .0408(15) .0009(13) .0085(12) .0012(12)
C8 .036(2) .042(3) .0358(18) .0033(16) .0054(15) .0019(14)
C9 .035(2) .035(2) .0365(18) .0033(15) .0033(15) .0031(14)
C10 .0326(18) .033(2) .0379(18) .0028(14) .0038(14) .0043(14)
C11 .036(2) .049(3) .043(2) -.0043(16) .0038(16) -.0013(16)
C12 .057(3) .050(2) .039(2) -.001(2) .0119(19) -.0024(17)
C13 .052(2) .048(3) .053(2) .001(2) .0227(18) .006(2)
C14 .045(2) .040(2) .055(2) -.0041(19) .016(2) .007(2)
C15 .039(2) .032(2) .042(2) .0030(17) .0067(17) .0051(16)
C16 .041(3) .036(3) .055(3) -.007(2) .001(2) .008(2)
C17 .043(2) .041(2) .042(2) -.006(2) .0013(18) -.005(2)
C18 .046(2) .038(2) .042(2) -.0020(18) .0071(18) -.0026(17)
O1 .0593(19) .065(2) .0495(17) -.0124(16) .0200(15) -.0177(15)

loop_
_atom_type_symbol
_atom_type_description
_atom_type_scat_dispersion_real
_atom_type_scat_dispersion_imag
_atom_type_scat_source
C C 0.0033 0.0016 'International Tables Vol C Tables 4.2.6.8 and 6.1.1.4'
H H 0.0000 0.0000 'International Tables Vol C Tables 4.2.6.8 and 6.1.1.4'
N N 0.0061 0.0033 'International Tables Vol C Tables 4.2.6.8 and 6.1.1.4'
O O 0.0106 0.0060 'International Tables Vol C Tables 4.2.6.8 and 6.1.1.4'
Br Br -0.2901 2.4595 'International Tables Vol C Tables 4.2.6.8 and 6.1.1.4'

loop_
_geom_angle_atom_site_label_1
_geom_angle_atom_site_label_2
_geom_angle_atom_site_label_3
_geom_angle
_geom_angle_publ_flag
C2 C1 C7 122.5(4) ?
C2 C1 Br1 118.6(3) y
C7 C1 Br1 118.8(3) y
C3 C2 C1 120.8(4) ?
C3 C2 H2 119.6 ?
C1 C2 H2 119.6 ?
C2 C3 C5 118.3(4) ?
C2 C3 C4 121.6(4) ?
C5 C3 C4 120.1(5) ?
C3 C4 H4A 109.5 ?
C3 C4 H4B 109.5 ?
H4A C4 H4B 109.5 ?
C3 C4 H4C 109.5 ?
H4A C4 H4C 109.5 ?
H4B C4 H4C 109.5 ?
C6 C5 C3 120.2(5) ?
C6 C5 H5 119.9 ?
C3 C5 H5 119.9 ?
C5 C6 C7 121.9(4) ?
C5 C6 H6 119.1 ?
C7 C6 H6 119.1 ?
C1 C7 C6 116.4(4) ?
C1 C7 N1 119.3(3) y
C6 C7 N1 124.3(3) y
C8 N1 C7 124.1(3) y
N1 C8 C9 121.9(3) y
N1 C8 H8 119.0 ?
C9 C8 H8 119.0 ?
C18 C9 C8 119.7(3) ?
C18 C9 C10 119.4(3) ?
C8 C9 C10 120.8(3) ?
C11 C10 C15 117.0(3) ?
C11 C10 C9 123.9(3) ?
C15 C10 C9 119.0(3) ?
C12 C11 C10 121.9(4) ?
C12 C11 H11 119.0 ?
C10 C11 H11 119.0 ?
C11 C12 C13 120.4(4) ?
C11 C12 H12 119.8 ?
C13 C12 H12 119.8 ?
C14 C13 C12 119.4(4) ?
C14 C13 H13 120.3 ?
C12 C13 H13 120.3 ?
C13 C14 C15 121.7(4) ?
C13 C14 H14 119.1 ?
C15 C14 H14 119.1 ?
C14 C15 C10 119.4(4) ?
C14 C15 C16 121.9(4) ?
C10 C15 C16 118.6(4) ?
C17 C16 C15 122.5(4) ?
C17 C16 H16 118.8 ?
C15 C16 H16 118.8 ?
C16 C17 C18 120.1(4) ?
C16 C17 H17 120.0 ?
C18 C17 H17 120.0 ?
O1 C18 C9 122.7(4) y
O1 C18 C17 116.9(4) y
C9 C18 C17 120.4(4) ?
C18 O1 H1O 110.4(3) ?

loop_
_geom_bond_atom_site_label_1
_geom_bond_atom_site_label_2
_geom_bond_site_symmetry_2
_geom_bond_distance
_geom_bond_publ_flag
Br1 C1 . 1.897(4) y
C1 C2 . 1.375(6) ?
C1 C7 . 1.390(5) ?
C2 C3 . 1.375(6) ?
C2 H2 . .9300 ?
C3 C5 . 1.402(6) ?
C3 C4 . 1.512(6) ?
C4 H4A . .9600 ?
C4 H4B . .9600 ?
C4 H4C . .9600 ?
C5 C6 . 1.384(6) ?
C5 H5 . .9300 ?
C6 C7 . 1.396(6) ?
C6 H6 . .9300 ?
C7 N1 . 1.403(5) y
N1 C8 . 1.291(4) y
C8 C9 . 1.437(5) ?
C8 H8 . .9300 ?
C9 C18 . 1.400(5) ?
C9 C10 . 1.448(5) ?
C10 C11 . 1.404(5) ?
C10 C15 . 1.420(5) ?
C11 C12 . 1.365(6) ?
C11 H11 . .9300 ?
C12 C13 . 1.399(6) ?
C12 H12 . .9300 ?
C13 C14 . 1.346(6) ?
C13 H13 . .9300 ?
C14 C15 . 1.408(5) ?
C14 H14 . .9300 ?
C15 C16 . 1.428(6) ?
C16 C17 . 1.343(6) ?
C16 H16 . .9300 ?
C17 C18 . 1.424(6) ?
C17 H17 . .9300 ?
C18 O1 . 1.321(5) y
O1 H1O . .965(3) ?

loop_
_geom_torsion_atom_site_label_1
_geom_torsion_atom_site_label_2
_geom_torsion_atom_site_label_3
_geom_torsion_atom_site_label_4
_geom_torsion
C7 C1 C2 C3 0.9(6)
Br1 C1 C2 C3 -179.0(3)
C1 C2 C3 C5 -1.3(6)
C1 C2 C3 C4 178.7(4)
C2 C3 C5 C6 1.2(7)
C4 C3 C5 C6 -178.9(4)
C3 C5 C6 C7 -0.5(8)
C2 C1 C7 C6 -0.1(6)
Br1 C1 C7 C6 179.7(3)
C2 C1 C7 N1 179.8(4)
Br1 C1 C7 N1 -0.4(5)
C5 C6 C7 C1 -0.1(7)
C5 C6 C7 N1 180.0(4)
C1 C7 N1 C8 172.6(3)
C6 C7 N1 C8 -7.5(6)
C7 N1 C8 C9 179.8(3)
N1 C8 C9 C18 3.9(6)
N1 C8 C9 C10 -179.9(3)
C18 C9 C10 C11 180.0(4)
C8 C9 C10 C11 3.8(5)
C18 C9 C10 C15 1.5(5)
C8 C9 C10 C15 -174.7(3)
C15 C10 C11 C12 1.2(6)
C9 C10 C11 C12 -177.4(4)
C10 C11 C12 C13 0.2(7)
C11 C12 C13 C14 -1.2(7)
C12 C13 C14 C15 0.8(7)
C13 C14 C15 C10 0.6(6)
C13 C14 C15 C16 178.3(5)
C11 C10 C15 C14 -1.5(5)
C9 C10 C15 C14 177.1(3)
C11 C10 C15 C16 -179.3(4)
C9 C10 C15 C16 -0.7(5)
C14 C15 C16 C17 -178.5(5)
C10 C15 C16 C17 -0.8(7)
C15 C16 C17 C18 1.6(8)
C8 C9 C18 O1 -4.2(6)
C10 C9 C18 O1 179.6(4)
C8 C9 C18 C17 175.4(4)
C10 C9 C18 C17 -0.8(6)
C16 C17 C18 O1 178.9(5)
C16 C17 C18 C9 -0.8(7)

loop_
_cod_related_entry_id
_cod_related_entry_database
_cod_related_entry_code
1 ChemSpider 30652207
